data_7208600
loop_
_publ_author_name
'\<Strukil, Vjekoslav'
'Igrc, Marina D.'
'F\'abi\'an, L\'aszl\'o'
'Eckert-Maksi\'c, Mirjana'
'Childs, Scott L.'
'Reid, David G.'
'Duer, Melinda J.'
'Halasz, Ivan'
'Mottillo, Cristina'
'Fri\<s\<ci\'c, Tomislav'

_publ_section_title
;
 A model for a solvent-free synthetic organic research laboratory:
 click-mechanosynthesis and structural characterization of thioureas
 without bulk solvents
;
_journal_issue 9
_journal_name_full 'Green Chemistry'
_journal_page_first 2462
_journal_paper_doi 10.1039/c2gc35799b
_journal_volume 14
_journal_year 2012
_chemical_formula_moiety 'C11 H14 N2 S2'
_chemical_formula_sum 'C11 H14 N2 S2'
_chemical_formula_weight 238.36
_chemical_name_common N-phenyl-N'-(thiomorpholino)thiourea
_chemical_name_systematic
;
N-phenyl-N'-(thiomorpholino)thiourea
;
_space_group_IT_number 14
_symmetry_cell_setting monoclinic
_symmetry_space_group_name_Hall '-P 2ybc'
_symmetry_space_group_name_H-M 'P 1 21/c 1'
_atom_sites_solution_hydrogens geom
_atom_sites_solution_primary direct
_atom_sites_solution_secondary difmap
_audit_creation_method SHELXL-97
_cell_angle_alpha 90.00
_cell_angle_beta 101.21(3)
_cell_angle_gamma 90.00
_cell_formula_units_Z 4
_cell_length_a 11.5813(3)
_cell_length_b 9.3856(3)
_cell_length_c 10.8926(4)
_cell_measurement_reflns_used 14080
_cell_measurement_temperature 180(2)
_cell_measurement_theta_max 30.03
_cell_measurement_theta_min 1.00
_cell_volume 1161.41(14)
_computing_cell_refinement 'HKL Scalepack (Otwinowski & Minor 1997)'
_computing_data_collection 'Collect (Nonius B.V. 1998)'
_computing_data_reduction
;
HKL Denzo and Scalepack (Otwinowski & Minor 1997)
;
_computing_publication_material 'SHELXL-97 (Sheldrick 1997)'
_computing_structure_refinement 'SHELXL-97 (Sheldrick 1997)'
_computing_structure_solution 'SIR-92 (Altomare et al. 1994)'
_diffrn_ambient_temperature 180(2)
_diffrn_measured_fraction_theta_full 0.996
_diffrn_measured_fraction_theta_max 0.996
_diffrn_measurement_device_type 'Nonius Kappa CCD'
_diffrn_measurement_method 'Thin slice \w and \f scans'
_diffrn_radiation_monochromator graphite
_diffrn_radiation_source 'fine-focus sealed tube'
_diffrn_radiation_type MoK\a
_diffrn_radiation_wavelength 0.71073
_diffrn_reflns_av_R_equivalents 0.0460
_diffrn_reflns_av_sigmaI/netI 0.0486
_diffrn_reflns_limit_h_max 16
_diffrn_reflns_limit_h_min -13
_diffrn_reflns_limit_k_max 12
_diffrn_reflns_limit_k_min -13
_diffrn_reflns_limit_l_max 15
_diffrn_reflns_limit_l_min -15
_diffrn_reflns_number 14713
_diffrn_reflns_theta_full 30.05
_diffrn_reflns_theta_max 30.05
_diffrn_reflns_theta_min 3.59
_exptl_absorpt_coefficient_mu 0.427
_exptl_absorpt_correction_T_max 0.981
_exptl_absorpt_correction_T_min 0.881
_exptl_absorpt_correction_type multi-scan
_exptl_absorpt_process_details
;

multi-scan from symmetry-related measurements

Sortav (Blessing 1995)

;
_exptl_crystal_colour colourless
_exptl_crystal_density_diffrn 1.363
_exptl_crystal_density_method 'not measured'
_exptl_crystal_description plate
_exptl_crystal_F_000 504
_exptl_crystal_size_max 0.18
_exptl_crystal_size_mid 0.12
_exptl_crystal_size_min 0.05
_refine_diff_density_max 0.590
_refine_diff_density_min -0.505
_refine_diff_density_rms 0.065
_refine_ls_extinction_method none
_refine_ls_goodness_of_fit_ref 1.029
_refine_ls_hydrogen_treatment constr
_refine_ls_matrix_type full
_refine_ls_number_parameters 136
_refine_ls_number_reflns 3390
_refine_ls_number_restraints 1
_refine_ls_restrained_S_all 1.305
_refine_ls_R_factor_all 0.0773
_refine_ls_R_factor_gt 0.0472
_refine_ls_shift/su_max 0.000
_refine_ls_shift/su_mean 0.000
_refine_ls_structure_factor_coef Fsqd
_refine_ls_weighting_details 'calc w=1/[\s^2^(Fo^2^)+(0.0375P)^2^+0.8600P] where P=(Fo^2^+2Fc^2^)/3'
_refine_ls_weighting_scheme calc
_refine_ls_wR_factor_gt 0.0987
_refine_ls_wR_factor_ref 0.1109
_reflns_number_gt 2445
_reflns_number_total 3390
_reflns_threshold_expression >2sigma(I)
_cod_data_source_file c2gc35799b.txt
_cod_data_source_block 2k
_cod_original_cell_volume 1161.40(6)
_cod_original_sg_symbol_H-M P21/c
_cod_database_code 7208600

loop_
_symmetry_equiv_pos_as_xyz
'x, y, z'
'-x, y+1/2, -z+1/2'
'-x, -y, -z'
'x, -y-1/2, z-1/2'

loop_
_atom_site_label
_atom_site_type_symbol
_atom_site_fract_x
_atom_site_fract_y
_atom_site_fract_z
_atom_site_U_iso_or_equiv
_atom_site_adp_type
_atom_site_occupancy
_atom_site_symmetry_multiplicity
_atom_site_calc_flag
_atom_site_refinement_flags
S1 S 0.10691(6) 0.38058(8) 0.58833(7) 0.0389(2) Uani 1 1 d .
S2 S 0.48464(5) 0.18559(7) 0.92423(6) 0.02845(17) Uani 1 1 d .
N1 N 0.33462(17) 0.3786(2) 0.80123(19) 0.0260(4) Uani 1 1 d .
N2 N 0.53090(17) 0.4095(2) 0.79004(19) 0.0270(4) Uani 1 1 d .
H2 H 0.5052 0.4778 0.7362 0.032 Uiso 1 1 calc RD
C1 C 0.2351(2) 0.2896(3) 0.8178(3) 0.0346(6) Uani 1 1 d .
H1A H 0.1820 0.3451 0.8608 0.042 Uiso 1 1 calc R
H1B H 0.2643 0.2066 0.8710 0.042 Uiso 1 1 calc R
C2 C 0.1673(2) 0.2380(3) 0.6922(3) 0.0402(7) Uani 1 1 d .
H2B H 0.1022 0.1756 0.7065 0.048 Uiso 1 1 calc R
H2C H 0.2204 0.1800 0.6512 0.048 Uiso 1 1 calc R
C3 C 0.2403(2) 0.4843(3) 0.5988(2) 0.0311(6) Uani 1 1 d .
H3A H 0.2966 0.4321 0.5576 0.037 Uiso 1 1 calc R
H3B H 0.2216 0.5760 0.5545 0.037 Uiso 1 1 calc R
C4 C 0.2962(2) 0.5126(3) 0.7343(2) 0.0261(5) Uani 1 1 d .
H4A H 0.3649 0.5763 0.7378 0.031 Uiso 1 1 calc RD
H4B H 0.2388 0.5616 0.7762 0.031 Uiso 1 1 calc R
C5 C 0.4471(2) 0.3324(2) 0.8335(2) 0.0230(5) Uani 1 1 d .
C6 C 0.6537(2) 0.3916(2) 0.8220(2) 0.0244(5) Uani 1 1 d .
C7 C 0.7157(2) 0.3818(3) 0.7256(2) 0.0277(5) Uani 1 1 d .
H7 H 0.6750 0.3829 0.6410 0.033 Uiso 1 1 calc R
C8 C 0.8377(2) 0.3703(3) 0.7530(3) 0.0327(6) Uani 1 1 d .
H8 H 0.8805 0.3642 0.6871 0.039 Uiso 1 1 calc R
C9 C 0.8968(2) 0.3679(3) 0.8761(3) 0.0344(6) Uani 1 1 d .
H9 H 0.9800 0.3585 0.8949 0.041 Uiso 1 1 calc R
C10 C 0.8345(2) 0.3789(3) 0.9720(3) 0.0340(6) Uani 1 1 d .
H10 H 0.8754 0.3773 1.0566 0.041 Uiso 1 1 calc R
C11 C 0.7129(2) 0.3924(3) 0.9456(2) 0.0299(5) Uani 1 1 d .
H11 H 0.6706 0.4021 1.0116 0.036 Uiso 1 1 calc R

loop_
_atom_site_aniso_label
_atom_site_aniso_U_11
_atom_site_aniso_U_22
_atom_site_aniso_U_33
_atom_site_aniso_U_23
_atom_site_aniso_U_13
_atom_site_aniso_U_12
S1 0.0283(3) 0.0402(4) 0.0441(4) 0.0018(3) -0.0029(3) -0.0006(3)
S2 0.0256(3) 0.0286(3) 0.0306(3) 0.0054(3) 0.0041(2) 0.0020(2)
N1 0.0218(10) 0.0253(10) 0.0310(11) 0.0060(9) 0.0056(8) 0.0002(8)
N2 0.0213(9) 0.0311(11) 0.0276(10) 0.0069(9) 0.0027(8) -0.0001(8)
C1 0.0213(12) 0.0365(15) 0.0471(16) 0.0147(13) 0.0092(11) 0.0002(10)
C2 0.0274(13) 0.0258(13) 0.065(2) 0.0036(13) 0.0019(13) -0.0021(11)
C3 0.0301(13) 0.0336(14) 0.0304(13) 0.0039(11) 0.0075(10) 0.0038(11)
C4 0.0248(12) 0.0224(11) 0.0315(13) 0.0013(10) 0.0062(10) 0.0013(9)
C5 0.0219(11) 0.0256(11) 0.0218(11) -0.0029(9) 0.0053(8) -0.0010(9)
C6 0.0211(11) 0.0226(11) 0.0290(12) 0.0000(10) 0.0034(9) -0.0014(9)
C7 0.0280(12) 0.0283(13) 0.0265(12) -0.0014(10) 0.0050(10) -0.0024(10)
C8 0.0279(13) 0.0331(14) 0.0399(15) -0.0036(12) 0.0139(11) -0.0004(10)
C9 0.0215(12) 0.0317(13) 0.0493(17) 0.0011(12) 0.0050(11) 0.0020(10)
C10 0.0272(13) 0.0370(15) 0.0344(14) 0.0014(12) -0.0026(10) -0.0028(11)
C11 0.0281(12) 0.0342(14) 0.0275(12) -0.0025(11) 0.0052(10) -0.0025(10)

loop_
_atom_type_symbol
_atom_type_description
_atom_type_scat_dispersion_real
_atom_type_scat_dispersion_imag
_atom_type_scat_source
C C 0.0033 0.0016 'International Tables Vol C Tables 4.2.6.8 and 6.1.1.4'
H H 0.0000 0.0000 'International Tables Vol C Tables 4.2.6.8 and 6.1.1.4'
N N 0.0061 0.0033 'International Tables Vol C Tables 4.2.6.8 and 6.1.1.4'
S S 0.1246 0.1234 'International Tables Vol C Tables 4.2.6.8 and 6.1.1.4'

loop_
_geom_angle_atom_site_label_1
_geom_angle_atom_site_label_2
_geom_angle_atom_site_label_3
_geom_angle
C2 S1 C3 97.91(12)
C5 N1 C1 121.8(2)
C5 N1 C4 125.7(2)
C1 N1 C4 112.24(19)
C5 N2 C6 127.1(2)
C5 N2 H2 116.5
C6 N2 H2 116.5
N1 C1 C2 110.7(2)
N1 C1 H1A 109.5
C2 C1 H1A 109.5
N1 C1 H1B 109.5
C2 C1 H1B 109.5
H1A C1 H1B 108.1
C1 C2 S1 113.5(2)
C1 C2 H2B 108.9
S1 C2 H2B 108.9
C1 C2 H2C 108.9
S1 C2 H2C 108.9
H2B C2 H2C 107.7
C4 C3 S1 110.71(18)
C4 C3 H3A 109.5
S1 C3 H3A 109.5
C4 C3 H3B 109.5
S1 C3 H3B 109.5
H3A C3 H3B 108.1
N1 C4 C3 111.2(2)
N1 C4 H4A 109.4
C3 C4 H4A 109.4
N1 C4 H4B 109.4
C3 C4 H4B 109.4
H4A C4 H4B 108.0
N1 C5 N2 116.9(2)
N1 C5 S2 122.32(18)
N2 C5 S2 120.78(17)
C7 C6 C11 120.3(2)
C7 C6 N2 118.0(2)
C11 C6 N2 121.6(2)
C6 C7 C8 119.9(2)
C6 C7 H7 120.1
C8 C7 H7 120.1
C9 C8 C7 120.0(2)
C9 C8 H8 120.0
C7 C8 H8 120.0
C8 C9 C10 120.0(2)
C8 C9 H9 120.0
C10 C9 H9 120.0
C9 C10 C11 120.5(3)
C9 C10 H10 119.8
C11 C10 H10 119.8
C10 C11 C6 119.4(2)
C10 C11 H11 120.3
C6 C11 H11 120.3

loop_
_geom_bond_atom_site_label_1
_geom_bond_atom_site_label_2
_geom_bond_distance
S1 C2 1.804(3)
S1 C3 1.811(3)
S2 C5 1.702(2)
N1 C5 1.354(3)
N1 C1 1.463(3)
N1 C4 1.478(3)
N2 C5 1.367(3)
N2 C6 1.407(3)
N2 H2 0.8800
C1 C2 1.519(4)
C1 H1A 0.9900
C1 H1B 0.9900
C2 H2B 0.9900
C2 H2C 0.9900
C3 C4 1.515(3)
C3 H3A 0.9900
C3 H3B 0.9900
C4 H4A 0.9900
C4 H4B 0.9900
C6 C7 1.386(3)
C6 C11 1.388(3)
C7 C8 1.390(3)
C7 H7 0.9500
C8 C9 1.382(4)
C8 H8 0.9500
C9 C10 1.384(4)
C9 H9 0.9500
C10 C11 1.388(4)
C10 H10 0.9500
C11 H11 0.9500
